data_2100123
loop_
_publ_author_name
'Richard E. Marsh'

_publ_section_title
;
 Space group <i>P</i>1: an update
;
_journal_issue 3
_journal_name_full 'Acta Crystallographica Section B'
_journal_page_first 359
_journal_page_last 359
_journal_paper_doi 10.1107/S0108768105009651
_journal_volume 61
_journal_year 2005
_chemical_formula_moiety 'C40 H38 N4 O4 Ni, 0.5(C3 H6 O)'
_chemical_formula_sum 'C41.5 H41 N4 Ni O4.5'
_space_group_crystal_system triclinic
_space_group_IT_number 2
_space_group_name_Hall '-P 1'
_space_group_name_H-M_alt 'P -1'
_symmetry_space_group_name_H-M 'P -1'
_audit_creation_method CRYM
_cell_angle_alpha 91.53
_cell_angle_beta 104.32
_cell_angle_gamma 105.60
_cell_formula_units_Z 2
_cell_length_a 11.3760
_cell_length_b 12.0900
_cell_length_c 14.1550
_cell_volume 1807.758
_cod_data_source_file bk0148.cif
_cod_data_source_block ARAQUF
_cod_depositor_comments
;
  Added moiety chemical formula and Z value from Marsh (2005) paper.
  The summary chemical formula is calculated from moiety formula using
  AdHocParser
  (svn://www.crystallography.net/cod-tools/trunk/Formulae/AdHocParser.yp,
  revision 1441.)

  Andrius Merkys
  2013-11-11
;
_cod_original_sg_symbol_H-M P-1
_cod_original_formula_sum 'not given'
_cod_database_code 2100123

loop_
_space_group_symop_id
_space_group_symop_operation_xyz
1 x,y,z
2 -x,-y,-z

loop_
_atom_site_label
_atom_site_fract_x
_atom_site_fract_y
_atom_site_fract_z
_atom_site_type_symbol
Ni1 0.74481 0.59404 0.34266 Ni
N1 0.75220 0.73830 0.39305 N
N2 0.91420 0.63230 0.34615 N
N3 0.73870 0.44965 0.29440 N
N4 0.57420 0.55550 0.33850 N
O1 1.05295 1.03590 0.37475 O
O2 1.02540 0.93725 0.23165 O
O3 0.31645 0.26335 0.13675 O
O4 0.44665 0.34555 0.04900 O
C1 0.82940 0.83605 0.37780 C
C2 0.93800 0.83585 0.34645 C
C3 0.98325 0.73865 0.34030 C
C4 0.95775 0.53220 0.35735 C
C5 0.85810 0.42920 0.32825 C
C6 0.63605 0.37770 0.23435 C
C7 0.51675 0.39730 0.21700 C
C8 0.48500 0.47720 0.27310 C
C9 0.55290 0.62950 0.40775 C
C10 0.65345 0.73065 0.43870 C
C11 1.07875 0.52720 0.40035 C
H1 1.14465 0.59490 0.42040 H
C12 1.10180 0.42180 0.41365 C
H2 1.18375 0.41865 0.44165 H
C13 1.00455 0.32090 0.38600 C
H3 1.02095 0.25020 0.39540 H
C14 0.88310 0.32515 0.34435 C
H4 0.81740 0.25700 0.32705 H
C15 0.45705 0.60650 0.45480 C
H5 0.39065 0.53905 0.43565 H
C16 0.45930 0.68190 0.52915 C
H6 0.39255 0.66730 0.55815 H
C17 0.55840 0.77860 0.56095 C
H7 0.56020 0.82775 0.61315 H
C18 0.65620 0.80400 0.51650 C
H8 0.72365 0.87015 0.53865 H
C19 0.79645 0.94830 0.38435 C
H9 0.70890 0.93255 0.38350 H
H10 0.81140 0.98970 0.32960 H
H11 0.84800 0.99400 0.44420 H
C20 0.34770 0.47510 0.25335 C
H12 0.30505 0.41520 0.28605 H
H13 0.30855 0.46095 0.18430 H
H14 0.34235 0.54780 0.27720 H
C21 1.11255 0.75990 0.32545 C
C22 1.21530 0.83455 0.39295 C
H15 1.20480 0.86720 0.44945 H
C23 1.33435 0.86000 0.37545 C
H16 1.40335 0.91020 0.42030 H
C24 1.35035 0.81230 0.29330 C
H17 1.42995 0.83075 0.28220 H
C25 1.25040 0.73765 0.22760 C
H18 1.26250 0.70425 0.17230 H
C26 1.13010 0.71185 0.24305 C
H19 1.06170 0.66205 0.19745 H
C27 0.64360 0.27120 0.18200 C
C28 0.71850 0.28165 0.11840 C
H20 0.76560 0.35415 0.10880 H
C29 0.72325 0.18420 0.06865 C
H21 0.77225 0.19160 0.02430 H
C30 0.65710 0.07715 0.08360 C
H22 0.66290 0.01180 0.05090 H
C31 0.58335 0.06655 0.14600 C
H23 0.53750 -0.00635 0.15580 H
C32 0.57525 0.16360 0.19570 C
H24 0.52350 0.15565 0.23810 H
C33 1.01180 0.94645 0.32220 C
C34 1.10415 1.03800 0.19960 C
H25 1.17570 1.07815 0.25465 H
C35 1.02630 1.11785 0.16210 C
H26 1.07535 1.18030 0.13810 H
H27 0.99835 1.14600 0.21280 H
H28 0.95560 1.07815 0.11150 H
C36 1.15140 0.98995 0.12275 C
H29 1.20195 0.94120 0.15120 H
H30 1.20175 1.05215 0.09640 H
H31 1.08075 0.94575 0.07120 H
C37 0.41460 0.32645 0.13255 C
C38 0.36085 0.28025 -0.04045 C
H32 0.31975 0.20250 -0.02650 H
C39 0.44050 0.27325 -0.10825 C
H33 0.48520 0.34920 -0.11845 H
H34 0.38815 0.23310 -0.16975 H
H35 0.50015 0.23255 -0.08020 H
C40 0.26300 0.34000 -0.07995 C
H36 0.21005 0.33680 -0.03640 H
H37 0.21245 0.30290 -0.14310 H
H38 0.30385 0.41895 -0.08570 H
C81? 0.94650 0.49000 -0.01000 C
C82 0.97905 0.58250 -0.06730 C
O9? 0.83975 0.43620 -0.03405 O
